data_4514730
loop_
_publ_author_name
'Chernyshev, Victor M.'
'Astakhov, Alexander V.'
'Chikunov, Ilya E.'
'Tyurin, Roman V.'
'Eremin, Dmitry B.'
'Ranny, Gleb S.'
'Khrustalev, Victor N.'
'Ananikov, Valentine P.'

_publ_section_title
;
 Pd and Pt Catalyst Poisoning in the Study of Reaction Mechanisms: What
 Does the Mercury Test Mean for Catalysis?
;
_journal_issue 4
_journal_name_full 'ACS Catalysis'
_journal_page_first 2984
_journal_paper_doi 10.1021/acscatal.8b03683
_journal_volume 9
_journal_year 2019
_chemical_formula_moiety 'C18 H20 I2 N4 Pd'
_chemical_formula_sum 'C18 H20 I2 N4 Pd'
_chemical_formula_weight 652.58
_space_group_crystal_system monoclinic
_space_group_IT_number 14
_space_group_name_Hall '-P 2ybc'
_space_group_name_H-M_alt 'P 1 21/c 1'
_symmetry_space_group_name_Hall '-P 2ybc'
_symmetry_space_group_name_H-M 'P 1 21/c 1'
_atom_sites_solution_hydrogens geom
_atom_sites_solution_primary difmap
_atom_sites_solution_secondary difmap
_audit_creation_method SHELXL-2014/6
_cell_angle_alpha 90
_cell_angle_beta 99.14(3)
_cell_angle_gamma 90
_cell_formula_units_Z 2
_cell_length_a 8.3065(17)
_cell_length_b 16.337(3)
_cell_length_c 7.6187(15)
_cell_measurement_reflns_used 600
_cell_measurement_temperature 100(2)
_cell_measurement_theta_max 36.0
_cell_measurement_theta_min 3.8
_cell_volume 1020.8(4)
_computing_cell_refinement 'iMosflm (Battye et al., 2011)'
_computing_data_collection 'Marccd (Doyle, 2011)'
_computing_data_reduction iMosflm
_computing_molecular_graphics 'SHELXTL (Sheldrick, 2015)'
_computing_publication_material SHELXTL
_computing_structure_refinement 'SHELXL (Sheldrick, 2015)'
_computing_structure_solution 'SHELXT (Sheldrick, 2015)'
_diffrn_ambient_temperature 100(2)
_diffrn_measured_fraction_theta_full 0.963
_diffrn_measured_fraction_theta_max 0.913
_diffrn_measurement_device_type 'Rayonix SX165 CCD'
_diffrn_measurement_method '/f scan'
_diffrn_radiation_type synchrotron
_diffrn_radiation_wavelength 0.96990
_diffrn_reflns_av_R_equivalents 0.0846
_diffrn_reflns_av_unetI/netI 0.1164
_diffrn_reflns_Laue_measured_fraction_full 0.963
_diffrn_reflns_Laue_measured_fraction_max 0.913
_diffrn_reflns_limit_h_max 7
_diffrn_reflns_limit_h_min -10
_diffrn_reflns_limit_k_max 20
_diffrn_reflns_limit_k_min -20
_diffrn_reflns_limit_l_max 9
_diffrn_reflns_limit_l_min -9
_diffrn_reflns_number 9763
_diffrn_reflns_point_group_measured_fraction_full 0.963
_diffrn_reflns_point_group_measured_fraction_max 0.913
_diffrn_reflns_theta_full 35.587
_diffrn_reflns_theta_max 38.410
_diffrn_reflns_theta_min 3.794
_exptl_absorpt_coefficient_mu 8.980
_exptl_absorpt_correction_T_max 0.400
_exptl_absorpt_correction_T_min 0.340
_exptl_absorpt_correction_type multi-scan
_exptl_absorpt_process_details 'Scala (Evans, 2006)'
_exptl_crystal_colour yellow
_exptl_crystal_density_diffrn 2.123
_exptl_crystal_description prism
_exptl_crystal_F_000 616
_exptl_crystal_size_max 0.12
_exptl_crystal_size_mid 0.10
_exptl_crystal_size_min 0.10
_refine_diff_density_max 1.578
_refine_diff_density_min -1.595
_refine_diff_density_rms 0.280
_refine_ls_extinction_coef 0.0026(2)
_refine_ls_extinction_expression Fc^*^=kFc[1+0.001xFc^2^\l^3^/sin(2\q)]^-1/4^
_refine_ls_extinction_method SHELXL
_refine_ls_goodness_of_fit_ref 1.074
_refine_ls_hydrogen_treatment constr
_refine_ls_matrix_type full
_refine_ls_number_parameters 118
_refine_ls_number_reflns 2055
_refine_ls_number_restraints 0
_refine_ls_restrained_S_all 1.074
_refine_ls_R_factor_all 0.0678
_refine_ls_R_factor_gt 0.0520
_refine_ls_shift/su_max 0.001
_refine_ls_shift/su_mean 0.000
_refine_ls_structure_factor_coef Fsqd
_refine_ls_weighting_details 'w=1/[\s^2^(Fo^2^)+(0.0378P)^2^] where P=(Fo^2^+2Fc^2^)/3'
_refine_ls_weighting_scheme calc
_refine_ls_wR_factor_gt 0.1172
_refine_ls_wR_factor_ref 0.1278
_reflns_Friedel_coverage 0.000
_reflns_number_gt 1643
_reflns_number_total 2055
_reflns_threshold_expression 'I > 2\s(I)'
_cod_data_source_file cs8b03683_si_002.cif
_cod_data_source_block TR056
_cod_database_code 4514730
_shelx_space_group_comment
;
The symmetry employed for this shelxl refinement is uniquely defined
by the following loop, which should always be used as a source of
symmetry information in preference to the above space-group names.
They are only intended as comments.
;
_shelx_estimated_absorpt_t_min 0.395
_shelx_estimated_absorpt_t_max 0.450
_shelxl_version_number 2014/6

loop_
_space_group_symop_operation_xyz
'x, y, z'
'-x, y+1/2, -z+1/2'
'-x, -y, -z'
'x, -y-1/2, z-1/2'

loop_
_atom_site_label
_atom_site_type_symbol
_atom_site_fract_x
_atom_site_fract_y
_atom_site_fract_z
_atom_site_U_iso_or_equiv
_atom_site_adp_type
_atom_site_occupancy
_atom_site_site_symmetry_order
_atom_site_calc_flag
_atom_site_refinement_flags_posn
_atom_site_refinement_flags_adp
_atom_site_refinement_flags_occupancy
I1 I -0.08762(5) 0.57798(2) 0.26883(5) 0.0242(2) Uani 1 1 d . . .
Pd1 Pd 0.0000 0.5000 0.0000 0.0198(3) Uani 1 2 d S . P
N1 N 0.1696(6) 0.3681(2) 0.2412(7) 0.0180(11) Uani 1 1 d . . .
C2 C 0.1809(8) 0.4426(3) 0.1629(8) 0.0205(14) Uani 1 1 d . . .
N3 N 0.3395(6) 0.4678(2) 0.2075(6) 0.0189(11) Uani 1 1 d . . .
C3A C 0.4309(8) 0.4076(3) 0.3129(8) 0.0179(14) Uani 1 1 d . . .
C4 C 0.5945(9) 0.4031(3) 0.3857(9) 0.0261(16) Uani 1 1 d . . .
H4 H 0.6675 0.4466 0.3721 0.031 Uiso 1 1 calc R U .
C5 C 0.6481(8) 0.3322(3) 0.4798(8) 0.0246(15) Uani 1 1 d . . .
H5 H 0.7601 0.3261 0.5283 0.030 Uiso 1 1 calc R U .
C6 C 0.5359(9) 0.2694(3) 0.5029(8) 0.0240(15) Uani 1 1 d . . .
H6 H 0.5744 0.2225 0.5706 0.029 Uiso 1 1 calc R U .
C7 C 0.3734(8) 0.2734(3) 0.4312(8) 0.0241(15) Uani 1 1 d . . .
H7 H 0.2998 0.2305 0.4464 0.029 Uiso 1 1 calc R U .
C7A C 0.3218(8) 0.3449(3) 0.3337(8) 0.0199(14) Uani 1 1 d . . .
C8 C 0.0198(9) 0.3215(3) 0.2275(9) 0.0280(16) Uani 1 1 d . . .
H8A H -0.0014 0.3077 0.3469 0.042 Uiso 1 1 calc R U .
H8B H 0.0302 0.2711 0.1605 0.042 Uiso 1 1 calc R U .
H8C H -0.0708 0.3543 0.1659 0.042 Uiso 1 1 calc R U .
C9 C 0.3974(8) 0.5465(3) 0.1531(9) 0.0237(14) Uani 1 1 d . . .
H9A H 0.3721 0.5516 0.0234 0.036 Uiso 1 1 calc R U .
H9B H 0.5156 0.5503 0.1907 0.036 Uiso 1 1 calc R U .
H9C H 0.3434 0.5907 0.2085 0.036 Uiso 1 1 calc R U .

loop_
_atom_site_aniso_label
_atom_site_aniso_U_11
_atom_site_aniso_U_22
_atom_site_aniso_U_33
_atom_site_aniso_U_23
_atom_site_aniso_U_13
_atom_site_aniso_U_12
I1 0.0277(5) 0.0182(3) 0.0270(4) -0.00219(13) 0.0054(3) 0.00054(13)
Pd1 0.0233(6) 0.0125(3) 0.0236(4) 0.0011(2) 0.0035(4) 0.0014(2)
N1 0.018(3) 0.0056(18) 0.030(3) 0.0032(17) 0.004(2) -0.0025(18)
C2 0.028(4) 0.016(2) 0.018(3) -0.002(2) 0.007(3) 0.004(3)
N3 0.020(3) 0.015(2) 0.020(3) -0.0010(18) -0.002(2) 0.002(2)
C3A 0.016(4) 0.018(2) 0.020(3) 0.000(2) 0.002(3) 0.002(2)
C4 0.039(5) 0.020(3) 0.021(4) 0.001(2) 0.011(3) 0.001(3)
C5 0.027(4) 0.026(3) 0.020(4) -0.002(2) 0.002(3) 0.004(2)
C6 0.034(5) 0.020(3) 0.018(3) 0.003(2) 0.005(3) 0.004(3)
C7 0.032(5) 0.018(3) 0.023(3) 0.003(2) 0.006(3) 0.002(2)
C7A 0.022(4) 0.016(2) 0.024(3) -0.001(2) 0.009(3) 0.000(2)
C8 0.034(5) 0.019(3) 0.032(4) 0.009(2) 0.006(3) 0.004(3)
C9 0.024(4) 0.018(3) 0.028(4) 0.003(2) 0.002(3) -0.002(2)

loop_
_atom_type_symbol
_atom_type_description
_atom_type_scat_dispersion_real
_atom_type_scat_dispersion_imag
_atom_type_scat_source
C C 0.0070 0.0030 'International Tables Vol C Tables 4.2.6.8 and 6.1.1.4'
H H 0.0000 0.0000 'International Tables Vol C Tables 4.2.6.8 and 6.1.1.4'
N N 0.0130 0.0070 'International Tables Vol C Tables 4.2.6.8 and 6.1.1.4'
Pd Pd -0.3930 1.7640 'International Tables Vol C Tables 4.2.6.8 and 6.1.1.4'
I I -0.0340 3.1360 'International Tables Vol C Tables 4.2.6.8 and 6.1.1.4'

loop_
_geom_angle_atom_site_label_1
_geom_angle_atom_site_label_2
_geom_angle_atom_site_label_3
_geom_angle
_geom_angle_site_symmetry_1
C2 Pd1 I1 90.98(16) .
C2 Pd1 I1 89.01(16) 3_565
C2 N1 C7A 110.0(5) .
C2 N1 C8 123.7(5) .
C7A N1 C8 126.3(4) .
N1 C2 N3 106.8(5) .
N1 C2 Pd1 125.9(5) .
N3 C2 Pd1 127.2(4) .
C2 N3 C3A 109.9(4) .
C2 N3 C9 122.8(5) .
C3A N3 C9 127.2(5) .
C4 C3A C7A 122.0(5) .
C4 C3A N3 132.0(5) .
C7A C3A N3 106.0(5) .
C3A C4 C5 117.5(6) .
C3A C4 H4 121.3 .
C5 C4 H4 121.3 .
C4 C5 C6 120.2(6) .
C4 C5 H5 119.9 .
C6 C5 H5 119.9 .
C7 C6 C5 122.6(5) .
C7 C6 H6 118.7 .
C5 C6 H6 118.7 .
C6 C7 C7A 116.5(5) .
C6 C7 H7 121.8 .
C7A C7 H7 121.8 .
C3A C7A N1 107.2(5) .
C3A C7A C7 121.3(6) .
N1 C7A C7 131.5(5) .
N1 C8 H8A 109.5 .
N1 C8 H8B 109.5 .
H8A C8 H8B 109.5 .
N1 C8 H8C 109.5 .
H8A C8 H8C 109.5 .
H8B C8 H8C 109.5 .
N3 C9 H9A 109.5 .
N3 C9 H9B 109.5 .
H9A C9 H9B 109.5 .
N3 C9 H9C 109.5 .
H9A C9 H9C 109.5 .
H9B C9 H9C 109.5 .

loop_
_geom_bond_atom_site_label_1
_geom_bond_atom_site_label_2
_geom_bond_distance
I1 Pd1 2.6118(6)
Pd1 C2 2.021(6)
N1 C2 1.365(6)
N1 C7A 1.398(8)
N1 C8 1.448(8)
C2 N3 1.370(8)
N3 C3A 1.412(7)
N3 C9 1.457(6)
C3A C4 1.386(10)
C3A C7A 1.393(8)
C4 C5 1.397(8)
C4 H4 0.9500
C5 C6 1.416(8)
C5 H5 0.9500
C6 C7 1.374(9)
C6 H6 0.9500
C7 C7A 1.414(8)
C7 H7 0.9500
C8 H8A 0.9800
C8 H8B 0.9800
C8 H8C 0.9800
C9 H9A 0.9800
C9 H9B 0.9800
C9 H9C 0.9800

loop_
_geom_torsion_atom_site_label_1
_geom_torsion_atom_site_label_2
_geom_torsion_atom_site_label_3
_geom_torsion_atom_site_label_4
_geom_torsion
C7A N1 C2 N3 -1.0(6)
C8 N1 C2 N3 179.1(5)
C7A N1 C2 Pd1 175.4(4)
C8 N1 C2 Pd1 -4.5(8)
N1 C2 N3 C3A 1.1(6)
Pd1 C2 N3 C3A -175.2(4)
N1 C2 N3 C9 -177.7(5)
Pd1 C2 N3 C9 5.9(8)
C2 N3 C3A C4 177.9(6)
C9 N3 C3A C4 -3.3(10)
C2 N3 C3A C7A -0.8(6)
C9 N3 C3A C7A 178.0(5)
C7A C3A C4 C5 0.9(9)
N3 C3A C4 C5 -177.6(6)
C3A C4 C5 C6 -2.0(8)
C4 C5 C6 C7 2.0(9)
C5 C6 C7 C7A -0.9(8)
C4 C3A C7A N1 -178.6(5)
N3 C3A C7A N1 0.2(6)
C4 C3A C7A C7 0.2(9)
N3 C3A C7A C7 179.1(5)
C2 N1 C7A C3A 0.5(6)
C8 N1 C7A C3A -179.6(5)
C2 N1 C7A C7 -178.3(6)
C8 N1 C7A C7 1.6(10)
C6 C7 C7A C3A -0.3(8)
C6 C7 C7A N1 178.3(6)
